data_2227283
loop_
_publ_author_name
'Sacui, Iulia A.'
'Norris, Peter'
'Zeller, Matthias'

_publ_section_title
;
 2,3;5,6-Di-<i>O</i>-isopropylidene-1-<i>O</i>-(2-phenylacetyl)-\a-<small>D</small>-mannofuranose
;
_journal_coeditor_code BV2157
_journal_issue 9
_journal_name_full 'Acta Crystallographica Section E'
_journal_page_first o2341
_journal_paper_doi 10.1107/S1600536810032368
_journal_volume 66
_journal_year 2010
_chemical_formula_iupac 'C20 H26 O7'
_chemical_formula_moiety 'C20 H26 O7'
_chemical_formula_sum 'C20 H26 O7'
_chemical_formula_weight 378.41
_chemical_name_systematic
;
2,3;5,6-Di-<i>O</i>-isopropylidene-1-<i>O</i>-(2-phenylacetyl)-
\a-<i>D</i>-mannofuranose
;
_space_group_IT_number 19
_symmetry_cell_setting orthorhombic
_symmetry_space_group_name_Hall 'P 2ac 2ab'
_symmetry_space_group_name_H-M 'P 21 21 21'
_atom_sites_solution_hydrogens geom
_atom_sites_solution_primary direct
_atom_sites_solution_secondary difmap
_audit_creation_method SHELXL97
_cell_angle_alpha 90.00
_cell_angle_beta 90.00
_cell_angle_gamma 90.00
_cell_formula_units_Z 4
_cell_length_a 5.6174(3)
_cell_length_b 13.0946(8)
_cell_length_c 25.2021(15)
_cell_measurement_reflns_used 9604
_cell_measurement_temperature 100(2)
_cell_measurement_theta_max 30.43
_cell_measurement_theta_min 2.88
_cell_volume 1853.81(19)
_computing_cell_refinement 'SAINT-Plus (Bruker, 2003)'
_computing_data_collection 'SMART (Bruker, 2002)'
_computing_data_reduction 'SAINT-Plus (Bruker, 2003)'
_computing_molecular_graphics
;
SHELXTL (Sheldrick, 2008) and Mercury (Macrae <i>et al.</i>,
2008)
;
_computing_publication_material 'SHELXTL (Sheldrick, 2008) and publCIF (Westrip, 2010)'
_computing_structure_refinement 'SHELXTL (Sheldrick, 2008)'
_computing_structure_solution 'SHELXTL (Sheldrick, 2008)'
_diffrn_ambient_temperature 100(2)
_diffrn_measured_fraction_theta_full 1.000
_diffrn_measured_fraction_theta_max 1.000
_diffrn_measurement_device_type 'Bruker SMART APEX CCD'
_diffrn_measurement_method \w
_diffrn_radiation_monochromator graphite
_diffrn_radiation_source 'fine-focus sealed tube'
_diffrn_radiation_type MoK\a
_diffrn_radiation_wavelength 0.71073
_diffrn_reflns_av_R_equivalents 0.0399
_diffrn_reflns_av_sigmaI/netI 0.0219
_diffrn_reflns_limit_h_max 7
_diffrn_reflns_limit_h_min -7
_diffrn_reflns_limit_k_max 17
_diffrn_reflns_limit_k_min -17
_diffrn_reflns_limit_l_max 33
_diffrn_reflns_limit_l_min -32
_diffrn_reflns_number 18953
_diffrn_reflns_theta_full 28.28
_diffrn_reflns_theta_max 28.28
_diffrn_reflns_theta_min 1.62
_diffrn_standards_decay_% 0
_diffrn_standards_number 0
_exptl_absorpt_coefficient_mu 0.102
_exptl_absorpt_correction_T_max 0.988
_exptl_absorpt_correction_T_min 0.812
_exptl_absorpt_correction_type multi-scan
_exptl_absorpt_process_details '(SADABS in SAINT-Plus; Bruker, 2003)'
_exptl_crystal_colour colourless
_exptl_crystal_density_diffrn 1.356
_exptl_crystal_density_method 'not measured'
_exptl_crystal_description block
_exptl_crystal_F_000 808
_exptl_crystal_size_max 0.60
_exptl_crystal_size_mid 0.33
_exptl_crystal_size_min 0.12
_refine_diff_density_max 0.370
_refine_diff_density_min -0.258
_refine_ls_extinction_method none
_refine_ls_goodness_of_fit_ref 1.331
_refine_ls_hydrogen_treatment constr
_refine_ls_matrix_type full
_refine_ls_number_parameters 248
_refine_ls_number_reflns 2668
_refine_ls_number_restraints 0
_refine_ls_restrained_S_all 1.331
_refine_ls_R_factor_all 0.0508
_refine_ls_R_factor_gt 0.0505
_refine_ls_shift/su_max 0.000
_refine_ls_shift/su_mean 0.000
_refine_ls_structure_factor_coef Fsqd
_refine_ls_weighting_details 'calc w = 1/[\s^2^(Fo^2^)+(0.0345P)^2^+1.2578P] where P=(Fo^2^+2Fc^2^)/3'
_refine_ls_weighting_scheme calc
_refine_ls_wR_factor_gt 0.1171
_refine_ls_wR_factor_ref 0.1173
_reflns_number_gt 2652
_reflns_number_total 2668
_reflns_threshold_expression I>2\s(I)
_cod_data_source_file bv2157.cif
_cod_data_source_block I
_cod_database_code 2227283
_cod_database_fobs_code 2227283

loop_
_symmetry_equiv_pos_as_xyz
'x, y, z'
'-x+1/2, -y, z+1/2'
'-x, y+1/2, -z+1/2'
'x+1/2, -y+1/2, -z'

loop_
_atom_site_type_symbol
_atom_site_label
_atom_site_fract_x
_atom_site_fract_y
_atom_site_fract_z
_atom_site_U_iso_or_equiv
_atom_site_adp_type
_atom_site_calc_flag
_atom_site_refinement_flags
_atom_site_occupancy
_atom_site_disorder_assembly
_atom_site_disorder_group
O O1 0.9107(3) 0.56927(14) 0.25276(7) 0.0161(4) Uani d . 1 . .
O O6 0.9344(4) 0.81639(14) 0.35444(8) 0.0199(4) Uani d . 1 . .
O O7 1.1329(3) 0.56059(15) 0.14428(7) 0.0193(4) Uani d . 1 . .
O O2 0.7450(3) 0.56285(14) 0.16757(7) 0.0167(4) Uani d . 1 . .
O O4 0.5450(4) 0.47655(14) 0.33085(7) 0.0200(4) Uani d . 1 . .
O O3 0.5940(4) 0.37204(14) 0.26113(8) 0.0230(4) Uani d . 1 . .
O O5 0.6671(3) 0.69122(14) 0.36960(7) 0.0184(4) Uani d . 1 . .
C C5 0.8432(5) 0.6452(2) 0.33622(10) 0.0166(5) Uani d . 1 . .
H H5 0.9090 0.5824 0.3534 0.020 Uiso calc R 1 . .
C C13 0.9301(5) 0.57991(19) 0.13408(10) 0.0155(5) Uani d . 1 . .
C C3 0.5230(5) 0.54195(19) 0.28614(9) 0.0140(5) Uani d . 1 . .
H H3 0.3639 0.5761 0.2846 0.017 Uiso calc R 1 . .
C C18 1.2659(6) 0.5338(2) -0.04967(10) 0.0250(6) Uani d . 1 . .
H H18 1.3616 0.5120 -0.0786 0.030 Uiso calc R 1 . .
C C17 1.0503(6) 0.4865(2) -0.03966(11) 0.0257(6) Uani d . 1 . .
H H17 0.9964 0.4330 -0.0621 0.031 Uiso calc R 1 . .
C C4 0.7276(5) 0.61858(19) 0.28397(9) 0.0147(5) Uani d . 1 . .
H H4 0.6738 0.6824 0.2657 0.018 Uiso calc R 1 . .
C C16 0.9133(5) 0.5172(2) 0.00314(11) 0.0208(6) Uani d . 1 . .
H H16 0.7668 0.4836 0.0102 0.025 Uiso calc R 1 . .
C C10 0.7721(5) 0.77973(19) 0.39329(10) 0.0167(5) Uani d . 1 . .
C C2 0.5653(5) 0.47073(19) 0.23826(10) 0.0158(5) Uani d . 1 . .
H H2 0.4323 0.4733 0.2119 0.019 Uiso calc R 1 . .
C C15 0.9879(5) 0.59677(19) 0.03595(9) 0.0162(5) Uani d . 1 . .
C C12 0.5801(6) 0.8580(2) 0.40282(12) 0.0248(6) Uani d . 1 . .
H H12A 0.6512 0.9201 0.4176 0.037 Uiso calc R 1 . .
H H12B 0.4629 0.8305 0.4278 0.037 Uiso calc R 1 . .
H H12C 0.5013 0.8743 0.3692 0.037 Uiso calc R 1 . .
C C20 1.2031(5) 0.6441(2) 0.02492(10) 0.0192(5) Uani d . 1 . .
H H20 1.2561 0.6986 0.0468 0.023 Uiso calc R 1 . .
C C8 0.2243(5) 0.3600(2) 0.31076(11) 0.0183(5) Uani d . 1 . .
H H8A 0.1581 0.3657 0.3466 0.028 Uiso calc R 1 . .
H H8B 0.1902 0.2920 0.2964 0.028 Uiso calc R 1 . .
H H8C 0.1520 0.4120 0.2879 0.028 Uiso calc R 1 . .
C C1 0.8021(4) 0.50643(19) 0.21488(9) 0.0145(5) Uani d . 1 . .
H H1 0.9061 0.4467 0.2063 0.017 Uiso calc R 1 . .
C C6 1.0386(5) 0.72767(19) 0.33117(10) 0.0178(5) Uani d . 1 . .
H H6A 1.1843 0.7072 0.3505 0.021 Uiso calc R 1 . .
H H6B 1.0795 0.7399 0.2935 0.021 Uiso calc R 1 . .
C C9 0.6133(5) 0.3004(3) 0.34852(14) 0.0324(8) Uani d . 1 . .
H H9A 0.7855 0.3125 0.3482 0.049 Uiso calc R 1 . .
H H9B 0.5804 0.2310 0.3359 0.049 Uiso calc R 1 . .
H H9C 0.5528 0.3081 0.3848 0.049 Uiso calc R 1 . .
C C19 1.3418(5) 0.6130(2) -0.01758(11) 0.0225(6) Uani d . 1 . .
H H19 1.4890 0.6461 -0.0247 0.027 Uiso calc R 1 . .
C C7 0.4927(5) 0.3763(2) 0.31284(10) 0.0176(5) Uani d . 1 . .
C C11 0.9020(6) 0.7498(2) 0.44388(11) 0.0244(6) Uani d . 1 . .
H H11A 1.0245 0.6989 0.4356 0.037 Uiso calc R 1 . .
H H11B 0.7882 0.7208 0.4692 0.037 Uiso calc R 1 . .
H H11C 0.9770 0.8104 0.4594 0.037 Uiso calc R 1 . .
C C14 0.8400(5) 0.6279(2) 0.08310(10) 0.0215(6) Uani d . 1 . .
H H14A 0.6727 0.6071 0.0772 0.026 Uiso calc R 1 . .
H H14B 0.8436 0.7032 0.0866 0.026 Uiso calc R 1 . .

loop_
_atom_site_aniso_label
_atom_site_aniso_U_11
_atom_site_aniso_U_22
_atom_site_aniso_U_33
_atom_site_aniso_U_12
_atom_site_aniso_U_13
_atom_site_aniso_U_23
O1 0.0129(8) 0.0187(9) 0.0166(8) -0.0001(8) 0.0006(7) -0.0021(7)
O6 0.0192(9) 0.0144(8) 0.0259(9) -0.0018(8) 0.0071(8) -0.0006(7)
O7 0.0156(9) 0.0206(9) 0.0216(9) -0.0011(8) 0.0021(8) 0.0027(8)
O2 0.0154(9) 0.0201(8) 0.0145(8) 0.0026(8) 0.0005(7) 0.0000(7)
O4 0.0233(10) 0.0199(9) 0.0169(8) -0.0102(8) -0.0028(8) 0.0029(7)
O3 0.0250(10) 0.0139(9) 0.0300(10) 0.0024(8) 0.0110(9) 0.0008(8)
O5 0.0172(9) 0.0199(9) 0.0180(8) -0.0060(8) 0.0029(8) -0.0050(7)
C5 0.0160(12) 0.0179(11) 0.0160(11) -0.0028(11) 0.0003(10) 0.0013(9)
C13 0.0192(12) 0.0127(11) 0.0146(11) 0.0018(10) 0.0006(10) -0.0026(9)
C3 0.0128(11) 0.0145(11) 0.0148(10) -0.0010(9) -0.0007(9) -0.0001(9)
C18 0.0350(16) 0.0256(13) 0.0143(11) 0.0100(13) 0.0066(12) 0.0025(10)
C17 0.0376(17) 0.0194(12) 0.0200(12) 0.0000(13) -0.0058(12) -0.0029(10)
C4 0.0152(11) 0.0136(10) 0.0152(10) 0.0009(10) 0.0001(10) -0.0002(9)
C16 0.0208(13) 0.0176(12) 0.0240(13) -0.0025(11) -0.0035(11) 0.0054(10)
C10 0.0165(12) 0.0148(11) 0.0187(11) -0.0045(10) 0.0022(10) -0.0016(9)
C2 0.0137(11) 0.0157(11) 0.0181(11) -0.0010(10) 0.0008(10) -0.0020(9)
C15 0.0179(12) 0.0166(11) 0.0141(11) 0.0042(10) -0.0010(10) 0.0049(9)
C12 0.0226(14) 0.0208(12) 0.0309(14) 0.0019(12) 0.0099(12) 0.0019(11)
C20 0.0222(13) 0.0156(11) 0.0196(11) 0.0017(11) -0.0039(11) -0.0009(10)
C8 0.0127(11) 0.0183(12) 0.0239(12) -0.0008(10) 0.0009(10) -0.0026(10)
C1 0.0121(11) 0.0157(11) 0.0157(10) 0.0018(10) 0.0027(9) -0.0005(9)
C6 0.0168(12) 0.0165(11) 0.0202(11) -0.0016(10) 0.0022(10) -0.0027(10)
C9 0.0131(13) 0.0340(16) 0.0501(19) -0.0029(13) -0.0004(13) 0.0234(15)
C19 0.0187(13) 0.0227(13) 0.0262(13) 0.0025(12) 0.0027(11) 0.0076(11)
C7 0.0130(11) 0.0175(12) 0.0223(12) 0.0000(10) -0.0003(10) 0.0023(10)
C11 0.0241(14) 0.0281(14) 0.0209(12) -0.0015(13) -0.0035(12) -0.0045(11)
C14 0.0211(13) 0.0251(13) 0.0183(12) 0.0079(12) 0.0028(11) 0.0039(10)

loop_
_atom_type_symbol
_atom_type_description
_atom_type_scat_dispersion_real
_atom_type_scat_dispersion_imag
_atom_type_scat_source
C C 0.0033 0.0016 'International Tables Vol C Tables 4.2.6.8 and 6.1.1.4'
H H 0.0000 0.0000 'International Tables Vol C Tables 4.2.6.8 and 6.1.1.4'
O O 0.0106 0.0060 'International Tables Vol C Tables 4.2.6.8 and 6.1.1.4'

loop_
_geom_angle_atom_site_label_1
_geom_angle_atom_site_label_2
_geom_angle_atom_site_label_3
_geom_angle_site_symmetry_1
_geom_angle_site_symmetry_3
_geom_angle
_geom_angle_publ_flag
C1 O1 C4 . . 108.84(19) ?
C10 O6 C6 . . 105.74(19) ?
C13 O2 C1 . . 115.40(19) ?
C7 O4 C3 . . 106.61(18) ?
C7 O3 C2 . . 106.85(19) ?
C10 O5 C5 . . 107.5(2) ?
O5 C5 C4 . . 108.2(2) ?
O5 C5 C6 . . 104.2(2) ?
C4 C5 C6 . . 113.3(2) ?
O5 C5 H5 . . 110.3 ?
C4 C5 H5 . . 110.3 ?
C6 C5 H5 . . 110.3 ?
O7 C13 O2 . . 124.2(2) ?
O7 C13 C14 . . 126.0(2) ?
O2 C13 C14 . . 109.8(2) ?
O4 C3 C4 . . 111.0(2) ?
O4 C3 C2 . . 104.02(19) ?
C4 C3 C2 . . 104.7(2) ?
O4 C3 H3 . . 112.2 ?
C4 C3 H3 . . 112.2 ?
C2 C3 H3 . . 112.2 ?
C19 C18 C17 . . 120.0(3) ?
C19 C18 H18 . . 120.0 ?
C17 C18 H18 . . 120.0 ?
C18 C17 C16 . . 119.9(3) ?
C18 C17 H17 . . 120.1 ?
C16 C17 H17 . . 120.1 ?
O1 C4 C5 . . 105.8(2) ?
O1 C4 C3 . . 105.15(19) ?
C5 C4 C3 . . 116.4(2) ?
O1 C4 H4 . . 109.8 ?
C5 C4 H4 . . 109.8 ?
C3 C4 H4 . . 109.8 ?
C17 C16 C15 . . 120.8(3) ?
C17 C16 H16 . . 119.6 ?
C15 C16 H16 . . 119.6 ?
O6 C10 O5 . . 104.52(19) ?
O6 C10 C12 . . 109.8(2) ?
O5 C10 C12 . . 108.8(2) ?
O6 C10 C11 . . 110.9(2) ?
O5 C10 C11 . . 109.8(2) ?
C12 C10 C11 . . 112.7(2) ?
O3 C2 C1 . . 109.6(2) ?
O3 C2 C3 . . 104.44(19) ?
C1 C2 C3 . . 104.5(2) ?
O3 C2 H2 . . 112.6 ?
C1 C2 H2 . . 112.6 ?
C3 C2 H2 . . 112.6 ?
C20 C15 C16 . . 118.5(2) ?
C20 C15 C14 . . 121.2(2) ?
C16 C15 C14 . . 120.3(3) ?
C10 C12 H12A . . 109.5 ?
C10 C12 H12B . . 109.5 ?
H12A C12 H12B . . 109.5 ?
C10 C12 H12C . . 109.5 ?
H12A C12 H12C . . 109.5 ?
H12B C12 H12C . . 109.5 ?
C19 C20 C15 . . 121.0(3) ?
C19 C20 H20 . . 119.5 ?
C15 C20 H20 . . 119.5 ?
C7 C8 H8A . . 109.5 ?
C7 C8 H8B . . 109.5 ?
H8A C8 H8B . . 109.5 ?
C7 C8 H8C . . 109.5 ?
H8A C8 H8C . . 109.5 ?
H8B C8 H8C . . 109.5 ?
O1 C1 O2 . . 111.1(2) ?
O1 C1 C2 . . 107.23(19) ?
O2 C1 C2 . . 106.4(2) ?
O1 C1 H1 . . 110.6 ?
O2 C1 H1 . . 110.6 ?
C2 C1 H1 . . 110.6 ?
O6 C6 C5 . . 104.1(2) ?
O6 C6 H6A . . 110.9 ?
C5 C6 H6A . . 110.9 ?
O6 C6 H6B . . 110.9 ?
C5 C6 H6B . . 110.9 ?
H6A C6 H6B . . 109.0 ?
C7 C9 H9A . . 109.5 ?
C7 C9 H9B . . 109.5 ?
H9A C9 H9B . . 109.5 ?
C7 C9 H9C . . 109.5 ?
H9A C9 H9C . . 109.5 ?
H9B C9 H9C . . 109.5 ?
C18 C19 C20 . . 119.9(3) ?
C18 C19 H19 . . 120.0 ?
C20 C19 H19 . . 120.0 ?
O4 C7 O3 . . 104.2(2) ?
O4 C7 C9 . . 109.1(2) ?
O3 C7 C9 . . 110.0(2) ?
O4 C7 C8 . . 110.2(2) ?
O3 C7 C8 . . 111.0(2) ?
C9 C7 C8 . . 112.0(2) ?
C10 C11 H11A . . 109.5 ?
C10 C11 H11B . . 109.5 ?
H11A C11 H11B . . 109.5 ?
C10 C11 H11C . . 109.5 ?
H11A C11 H11C . . 109.5 ?
H11B C11 H11C . . 109.5 ?
C15 C14 C13 . . 111.8(2) ?
C15 C14 H14A . . 109.3 ?
C13 C14 H14A . . 109.3 ?
C15 C14 H14B . . 109.3 ?
C13 C14 H14B . . 109.3 ?
H14A C14 H14B . . 107.9 ?

loop_
_geom_bond_atom_site_label_1
_geom_bond_atom_site_label_2
_geom_bond_site_symmetry_2
_geom_bond_distance
_geom_bond_publ_flag
O1 C1 . 1.400(3) ?
O1 C4 . 1.447(3) ?
O6 C10 . 1.421(3) ?
O6 C6 . 1.427(3) ?
O7 C13 . 1.195(3) ?
O2 C13 . 1.358(3) ?
O2 C1 . 1.439(3) ?
O4 C7 . 1.420(3) ?
O4 C3 . 1.421(3) ?
O3 C7 . 1.423(3) ?
O3 C2 . 1.424(3) ?
O5 C10 . 1.431(3) ?
O5 C5 . 1.432(3) ?
C5 C4 . 1.509(3) ?
C5 C6 . 1.545(4) ?
C5 H5 . 1.0000 ?
C13 C14 . 1.517(3) ?
C3 C4 . 1.527(4) ?
C3 C2 . 1.543(3) ?
C3 H3 . 1.0000 ?
C18 C19 . 1.382(4) ?
C18 C17 . 1.384(5) ?
C18 H18 . 0.9500 ?
C17 C16 . 1.385(4) ?
C17 H17 . 0.9500 ?
C4 H4 . 1.0000 ?
C16 C15 . 1.395(4) ?
C16 H16 . 0.9500 ?
C10 C12 . 1.507(4) ?
C10 C11 . 1.520(4) ?
C2 C1 . 1.528(3) ?
C2 H2 . 1.0000 ?
C15 C20 . 1.386(4) ?
C15 C14 . 1.506(4) ?
C12 H12A . 0.9800 ?
C12 H12B . 0.9800 ?
C12 H12C . 0.9800 ?
C20 C19 . 1.386(4) ?
C20 H20 . 0.9500 ?
C8 C7 . 1.523(4) ?
C8 H8A . 0.9800 ?
C8 H8B . 0.9800 ?
C8 H8C . 0.9800 ?
C1 H1 . 1.0000 ?
C6 H6A . 0.9900 ?
C6 H6B . 0.9900 ?
C9 C7 . 1.502(4) ?
C9 H9A . 0.9800 ?
C9 H9B . 0.9800 ?
C9 H9C . 0.9800 ?
C19 H19 . 0.9500 ?
C11 H11A . 0.9800 ?
C11 H11B . 0.9800 ?
C11 H11C . 0.9800 ?
C14 H14A . 0.9900 ?
C14 H14B . 0.9900 ?

loop_
_geom_hbond_atom_site_label_D
_geom_hbond_atom_site_label_H
_geom_hbond_atom_site_label_A
_geom_hbond_site_symmetry_A
_geom_hbond_distance_DH
_geom_hbond_distance_HA
_geom_hbond_distance_DA
_geom_hbond_angle_DHA
C1 H1 O6 3_745 1.00 2.46 3.382(3) 152.8
C17 H17 O5 2_664 0.95 2.54 3.483(3) 172.3
C2 H2 O7 1_455 1.00 2.65 3.591(3) 156.1
C3 H3 O1 1_455 1.00 2.67 3.559(3) 148.0
C8 H8C O1 1_455 0.98 2.62 3.570(3) 163.5
C12 H12A O7 3_755 0.98 2.70 3.323(4) 121.9

loop_
_cod_related_entry_id
_cod_related_entry_database
_cod_related_entry_code
1 ChemSpider 30656195
